data_2214585
loop_
_publ_author_name
'Chun-Sen Liu'
'Xue-Song Shi'

_publ_contact_author_address
;
College of Material and Chemical Engineering
Zhengzhou University of Light Industry
Zhengzhou 450002
People's Republic of China
;
_publ_contact_author_email chunsenliu@mail.nankai.edu.cn
_publ_contact_author_name 'Chun-Sen Liu'
_publ_section_title
;
 {1,3-Bis[3-(2-pyridyl)-1<i>H</i>-pyrazol-1-yl]propan-2-ol}silver(I)
 perchlorate
;
_journal_coeditor_code CI2407
_journal_date_accepted 2007-07-05
_journal_date_recd_electronic 2007-06-26
_journal_issue 8
_journal_name_full 'Acta Crystallographica Section E'
_journal_page_first m2139
_journal_page_last m2140
_journal_paper_category QM
_journal_paper_doi 10.1107/S1600536807032928
_journal_volume 63
_journal_year 2007
_chemical_formula_iupac '[Ag (C19 H18 N6 O)] Cl O4'
_chemical_formula_moiety 'C19 H18 Ag N6 O1 +, Cl O4 -'
_chemical_formula_sum 'C19 H18 Ag Cl N6 O5'
_chemical_formula_weight 553.71
_chemical_name_systematic
;{1,3-Bis[3-(2-pyridyl)-1<i>H</i>-pyrazol-1-yl]propan-2-ol}silver(I)
 perchlorate
;
_space_group_IT_number 15
_symmetry_cell_setting monoclinic
_symmetry_space_group_name_Hall '-C 2yc'
_symmetry_space_group_name_H-M 'C 1 2/c 1'
_atom_sites_solution_hydrogens geom
_atom_sites_solution_primary direct
_atom_sites_solution_secondary difmap
_audit_creation_method SHELXL-97
_cell_angle_alpha 90.00
_cell_angle_beta 95.482(7)
_cell_angle_gamma 90.00
_cell_formula_units_Z 4
_cell_length_a 8.687(3)
_cell_length_b 21.863(9)
_cell_length_c 10.904(4)
_cell_measurement_reflns_used 946
_cell_measurement_temperature 293(2)
_cell_measurement_theta_max 22.82
_cell_measurement_theta_min 2.64
_cell_volume 2061.5(13)
_computing_cell_refinement 'SAINT (Bruker, 1998)'
_computing_data_collection 'SMART (Bruker, 1998)'
_computing_data_reduction SAINT
_computing_molecular_graphics 'SHELXTL (Bruker, 1998)'
_computing_publication_material 'SHELXTL and PLATON (Spek, 2003)'
_computing_structure_refinement 'SHELXL97 (Sheldrick, 1997)'
_computing_structure_solution 'SHELXS97 (Sheldrick, 1997)'
_diffrn_ambient_temperature 293(2)
_diffrn_measured_fraction_theta_full 0.991
_diffrn_measured_fraction_theta_max 0.991
_diffrn_measurement_device_type 'Bruker SMART CCD area-detector'
_diffrn_measurement_method '\f and \w scans'
_diffrn_radiation_monochromator graphite
_diffrn_radiation_source 'fine-focus sealed tube'
_diffrn_radiation_type MoK\a
_diffrn_radiation_wavelength 0.71073
_diffrn_reflns_av_R_equivalents 0.0310
_diffrn_reflns_av_sigmaI/netI 0.0384
_diffrn_reflns_limit_h_max 10
_diffrn_reflns_limit_h_min -6
_diffrn_reflns_limit_k_max 24
_diffrn_reflns_limit_k_min -27
_diffrn_reflns_limit_l_max 13
_diffrn_reflns_limit_l_min -13
_diffrn_reflns_number 5960
_diffrn_reflns_theta_full 26.51
_diffrn_reflns_theta_max 26.51
_diffrn_reflns_theta_min 2.53
_diffrn_standards_decay_% 0
_diffrn_standards_interval_count 0
_diffrn_standards_interval_time 0
_diffrn_standards_number 0
_exptl_absorpt_coefficient_mu 1.154
_exptl_absorpt_correction_T_max 0.8192
_exptl_absorpt_correction_T_min 0.8020
_exptl_absorpt_correction_type multi-scan
_exptl_absorpt_process_details '(SADABS; Bruker, 1998)'
_exptl_crystal_colour colourless
_exptl_crystal_density_diffrn 1.784
_exptl_crystal_density_method 'not measured'
_exptl_crystal_description Block
_exptl_crystal_F_000 1112
_exptl_crystal_size_max 0.20
_exptl_crystal_size_mid 0.20
_exptl_crystal_size_min 0.18
_refine_diff_density_max 0.529
_refine_diff_density_min -0.462
_refine_ls_extinction_method none
_refine_ls_goodness_of_fit_ref 1.004
_refine_ls_hydrogen_treatment constr
_refine_ls_matrix_type full
_refine_ls_number_parameters 151
_refine_ls_number_reflns 2135
_refine_ls_number_restraints 0
_refine_ls_restrained_S_all 1.004
_refine_ls_R_factor_all 0.0681
_refine_ls_R_factor_gt 0.0382
_refine_ls_shift/su_max 0.001
_refine_ls_shift/su_mean <0.001
_refine_ls_structure_factor_coef Fsqd
_refine_ls_weighting_details 'calc w=1/[\s^2^(Fo^2^)+(0.0393P)^2^+1.8827P] where P=(Fo^2^+2Fc^2^)/3'
_refine_ls_weighting_scheme calc
_refine_ls_wR_factor_gt 0.0780
_refine_ls_wR_factor_ref 0.0884
_reflns_number_gt 1497
_reflns_number_total 2135
_reflns_threshold_expression I>2\s(I)
_cod_data_source_file ci2407.cif
_cod_data_source_block I
_cod_depositor_comments
;
The following automatic conversions were performed:
'_symmetry_cell_setting' value 'Monoclinic' changed to 'monoclinic'
according to '/home/saulius/struct/CIF-dictionaries/cif_core.dic'
dictionary named 'cif_core.dic' version 2.4.1 from 2010-06-29.

Automatic conversion script
Id: cif_fix_enum 1527 2010-12-29 10:47:43Z saulius 

The following automatic conversions were performed:

'_symmetry_cell_setting' value 'Monoclinic' changed to 'monoclinic'
according to /home/saulius/struct/CIF-dictionaries/cif_core.dic
dictionary named 'cif_core.dic' version 2.4.1 from 2010-06-29.

Automatic conversion script
Id: cif_fix_values 1715 2011-07-08 13:25:40Z adriana 
;
_cod_original_cell_volume 2061.4(14)
_cod_original_sg_symbol_H-M 'C 2/c'
_cod_database_code 2214585
_cod_database_fobs_code 2214585

loop_
_symmetry_equiv_pos_as_xyz
'x, y, z'
'-x, y, -z+1/2'
'x+1/2, y+1/2, z'
'-x+1/2, y+1/2, -z+1/2'
'-x, -y, -z'
'x, -y, z-1/2'
'-x+1/2, -y+1/2, -z'
'x+1/2, -y+1/2, z-1/2'

loop_
_atom_site_type_symbol
_atom_site_label
_atom_site_fract_x
_atom_site_fract_y
_atom_site_fract_z
_atom_site_U_iso_or_equiv
_atom_site_adp_type
_atom_site_calc_flag
_atom_site_refinement_flags
_atom_site_occupancy
Ag Ag1 0.5000 0.510403(19) 0.7500 0.0676(2) Uani d S 1
Cl Cl1 0.5000 0.76495(5) 1.2500 0.0524(3) Uani d S 1
N N1 0.5693(3) 0.58693(12) 0.9020(2) 0.0499(7) Uani d . 1
N N2 0.3199(3) 0.47008(13) 0.6097(3) 0.0523(7) Uani d . 1
N N3 0.5527(3) 0.64717(13) 0.9227(3) 0.0550(7) Uani d . 1
C C1 0.5000 0.7204(3) 0.7500 0.0764(18) Uani d S 1
H H1B 0.4098 0.7391 0.7082 0.092 Uiso d PR 0.50
C C2 0.4355(4) 0.68233(16) 0.8498(4) 0.0610(10) Uani d . 1
H H2A 0.3847 0.7093 0.9040 0.073 Uiso calc R 1
H H2B 0.3581 0.6545 0.8117 0.073 Uiso calc R 1
C C3 0.6549(5) 0.66635(19) 1.0135(4) 0.0652(11) Uani d . 1
H H3A 0.6642 0.7061 1.0438 0.078 Uiso calc R 1
C C4 0.7424(5) 0.61826(18) 1.0539(3) 0.0626(10) Uani d . 1
H H4A 0.8231 0.6179 1.1164 0.075 Uiso calc R 1
C C5 0.6859(4) 0.56931(16) 0.9822(3) 0.0494(8) Uani d . 1
C C6 0.2745(5) 0.41184(17) 0.6109(3) 0.0629(10) Uani d . 1
H H6A 0.3154 0.3869 0.6750 0.075 Uiso calc R 1
C C7 0.1708(5) 0.38710(19) 0.5223(4) 0.0716(11) Uani d . 1
H H7A 0.1399 0.3465 0.5271 0.086 Uiso calc R 1
C C8 0.1142(5) 0.4230(2) 0.4277(4) 0.0732(12) Uani d . 1
H H8A 0.0438 0.4073 0.3662 0.088 Uiso calc R 1
C C9 0.1609(4) 0.48229(19) 0.4231(4) 0.0648(10) Uani d . 1
H H9A 0.1238 0.5071 0.3576 0.078 Uiso calc R 1
C C10 0.2638(4) 0.50556(15) 0.5161(3) 0.0474(8) Uani d . 1
O O1 0.5842(6) 0.7655(2) 0.7817(5) 0.0669(14) Uani d P 0.50
H H1A 0.6650 0.7632 0.7489 0.100 Uiso d PR 0.50
O O2 0.5854(3) 0.80126(13) 1.1757(3) 0.0911(10) Uani d . 1
O O3 0.3944(4) 0.72815(17) 1.1794(4) 0.1176(13) Uani d . 1

loop_
_atom_site_aniso_label
_atom_site_aniso_U_11
_atom_site_aniso_U_22
_atom_site_aniso_U_33
_atom_site_aniso_U_12
_atom_site_aniso_U_13
_atom_site_aniso_U_23
Ag1 0.0799(3) 0.0611(3) 0.0565(3) 0.000 -0.0203(2) 0.000
Cl1 0.0450(7) 0.0449(7) 0.0679(8) 0.000 0.0082(6) 0.000
N1 0.0484(17) 0.0463(16) 0.0551(17) 0.0007(12) 0.0061(14) -0.0066(13)
N2 0.0617(19) 0.0466(17) 0.0474(17) -0.0030(13) -0.0007(14) -0.0032(13)
N3 0.0512(18) 0.0479(17) 0.068(2) -0.0006(13) 0.0166(15) -0.0087(14)
C1 0.079(4) 0.051(3) 0.105(5) 0.000 0.040(4) 0.000
C2 0.056(2) 0.048(2) 0.082(3) 0.0067(17) 0.023(2) -0.0028(19)
C3 0.070(3) 0.061(2) 0.067(3) -0.015(2) 0.019(2) -0.027(2)
C4 0.064(2) 0.072(3) 0.052(2) -0.010(2) 0.0030(18) -0.0135(19)
C5 0.047(2) 0.059(2) 0.0423(19) -0.0041(16) 0.0093(16) -0.0089(16)
C6 0.078(3) 0.051(2) 0.059(2) -0.0030(19) 0.006(2) -0.0029(18)
C7 0.077(3) 0.061(3) 0.078(3) -0.013(2) 0.013(2) -0.020(2)
C8 0.068(3) 0.079(3) 0.069(3) -0.007(2) -0.007(2) -0.027(2)
C9 0.062(2) 0.079(3) 0.051(2) 0.006(2) -0.0058(18) -0.008(2)
C10 0.0418(18) 0.058(2) 0.0427(18) 0.0064(15) 0.0079(14) -0.0030(16)
O1 0.067(3) 0.052(3) 0.082(4) -0.020(2) 0.009(3) -0.020(3)
O2 0.086(2) 0.080(2) 0.113(3) 0.0011(16) 0.0363(18) 0.0338(18)
O3 0.077(2) 0.118(3) 0.156(3) -0.0239(19) 0.006(2) -0.072(3)

loop_
_atom_type_symbol
_atom_type_description
_atom_type_scat_dispersion_real
_atom_type_scat_dispersion_imag
_atom_type_scat_source
C C 0.0033 0.0016 'International Tables Vol C Tables 4.2.6.8 and 6.1.1.4'
H H 0.0000 0.0000 'International Tables Vol C Tables 4.2.6.8 and 6.1.1.4'
N N 0.0061 0.0033 'International Tables Vol C Tables 4.2.6.8 and 6.1.1.4'
O O 0.0106 0.0060 'International Tables Vol C Tables 4.2.6.8 and 6.1.1.4'
Cl Cl 0.1484 0.1585 'International Tables Vol C Tables 4.2.6.8 and 6.1.1.4'
Ag Ag -0.8971 1.1015 'International Tables Vol C Tables 4.2.6.8 and 6.1.1.4'

loop_
_geom_angle_atom_site_label_1
_geom_angle_atom_site_label_2
_geom_angle_atom_site_label_3
_geom_angle_site_symmetry_1
_geom_angle_site_symmetry_3
_geom_angle
_geom_angle_publ_flag
N2 Ag1 N2 . 2_656 134.08(15) yes
N2 Ag1 N1 . . 148.68(10) yes
N2 Ag1 N1 2_656 . 72.03(10) ?
N2 Ag1 N1 . 2_656 72.03(10) yes
N2 Ag1 N1 2_656 2_656 148.68(10) ?
N1 Ag1 N1 . 2_656 91.21(14) yes
O3 Cl1 O3 . 2_657 109.6(4) ?
O3 Cl1 O2 . 2_657 106.87(19) ?
O3 Cl1 O2 2_657 2_657 111.4(2) ?
O3 Cl1 O2 . . 111.4(2) ?
O3 Cl1 O2 2_657 . 106.87(19) ?
O2 Cl1 O2 2_657 . 110.8(3) ?
C5 N1 N3 . . 105.1(3) ?
C5 N1 Ag1 . . 112.2(2) ?
N3 N1 Ag1 . . 140.9(2) ?
C6 N2 C10 . . 118.4(3) ?
C6 N2 Ag1 . . 123.5(2) ?
C10 N2 Ag1 . . 118.0(2) ?
C3 N3 N1 . . 111.0(3) ?
C3 N3 C2 . . 128.6(3) ?
N1 N3 C2 . . 120.5(3) ?
O1 C1 O1 . 2_656 76.5(6) ?
O1 C1 C2 . 2_656 112.5(3) ?
O1 C1 C2 2_656 2_656 118.5(3) ?
O1 C1 C2 . . 118.5(3) ?
O1 C1 C2 2_656 . 112.5(3) ?
C2 C1 C2 2_656 . 113.6(5) ?
O1 C1 H1B . . 102.8 ?
C2 C1 H1B 2_656 . 103.5 ?
C2 C1 H1B . . 103.5 ?
N3 C2 C1 . . 113.2(3) ?
N3 C2 H2A . . 108.9 ?
C1 C2 H2A . . 108.9 ?
N3 C2 H2B . . 108.9 ?
C1 C2 H2B . . 108.9 ?
H2A C2 H2B . . 107.7 ?
N3 C3 C4 . . 108.2(3) ?
N3 C3 H3A . . 125.9 ?
C4 C3 H3A . . 125.9 ?
C3 C4 C5 . . 105.1(4) ?
C3 C4 H4A . . 127.5 ?
C5 C4 H4A . . 127.5 ?
N1 C5 C4 . . 110.7(3) ?
N1 C5 C10 . 2_656 119.5(3) ?
C4 C5 C10 . 2_656 129.8(3) ?
N2 C6 C7 . . 123.1(4) ?
N2 C6 H6A . . 118.4 ?
C7 C6 H6A . . 118.4 ?
C8 C7 C6 . . 118.4(4) ?
C8 C7 H7A . . 120.8 ?
C6 C7 H7A . . 120.8 ?
C7 C8 C9 . . 119.6(4) ?
C7 C8 H8A . . 120.2 ?
C9 C8 H8A . . 120.2 ?
C8 C9 C10 . . 119.8(4) ?
C8 C9 H9A . . 120.1 ?
C10 C9 H9A . . 120.1 ?
N2 C10 C9 . . 120.6(3) ?
N2 C10 C5 . 2_656 117.2(3) ?
C9 C10 C5 . 2_656 122.1(3) ?
C1 O1 O1 . 2_656 51.7(3) ?
C1 O1 H1A . . 109.3 ?
O1 O1 H1A 2_656 . 127.8 ?

loop_
_geom_bond_atom_site_label_1
_geom_bond_atom_site_label_2
_geom_bond_site_symmetry_2
_geom_bond_distance
_geom_bond_publ_flag
Ag1 N2 . 2.260(3) yes
Ag1 N2 2_656 2.260(3) ?
Ag1 N1 . 2.391(3) yes
Ag1 N1 2_656 2.391(3) ?
Cl1 O3 . 1.395(3) ?
Cl1 O3 2_657 1.395(3) ?
Cl1 O2 2_657 1.397(3) ?
Cl1 O2 . 1.397(3) ?
N1 C5 . 1.330(4) ?
N1 N3 . 1.346(4) ?
N2 C6 . 1.333(4) ?
N2 C10 . 1.337(4) ?
N3 C3 . 1.333(5) ?
N3 C2 . 1.451(5) ?
C1 O1 . 1.257(6) ?
C1 O1 2_656 1.257(6) ?
C1 C2 2_656 1.519(5) ?
C1 C2 . 1.519(5) ?
C1 H1B . 0.96 ?
C2 H2A . 0.97 ?
C2 H2B . 0.97 ?
C3 C4 . 1.346(5) ?
C3 H3A . 0.93 ?
C4 C5 . 1.387(5) ?
C4 H4A . 0.93 ?
C5 C10 2_656 1.460(5) ?
C6 C7 . 1.368(5) ?
C6 H6A . 0.93 ?
C7 C8 . 1.351(6) ?
C7 H7A . 0.93 ?
C8 C9 . 1.361(6) ?
C8 H8A . 0.93 ?
C9 C10 . 1.383(5) ?
C9 H9A . 0.93 ?
C10 C5 2_656 1.460(5) ?
O1 O1 2_656 1.557(10) ?
O1 H1A . 0.82 ?

loop_
_geom_hbond_atom_site_label_D
_geom_hbond_atom_site_label_H
_geom_hbond_atom_site_label_A
_geom_hbond_site_symmetry_A
_geom_hbond_distance_DH
_geom_hbond_distance_HA
_geom_hbond_distance_DA
_geom_hbond_angle_DHA
O1 H1A O3 8_565 0.82 2.21 3.017(7) 170
C8 H8A O2 4_546 0.93 2.60 3.315(5) 134

loop_
_geom_torsion_atom_site_label_1
_geom_torsion_atom_site_label_2
_geom_torsion_atom_site_label_3
_geom_torsion_atom_site_label_4
_geom_torsion_site_symmetry_1
_geom_torsion_site_symmetry_4
_geom_torsion
N2 Ag1 N1 C5 . . 157.0(2)
N2 Ag1 N1 C5 2_656 . 6.1(2)
N1 Ag1 N1 C5 2_656 . -147.0(3)
N2 Ag1 N1 N3 . . -41.1(4)
N2 Ag1 N1 N3 2_656 . 168.0(3)
N1 Ag1 N1 N3 2_656 . 14.9(3)
N2 Ag1 N2 C6 2_656 . 15.6(3)
N1 Ag1 N2 C6 . . -124.4(3)
N1 Ag1 N2 C6 2_656 . 175.0(3)
N2 Ag1 N2 C10 2_656 . -159.8(3)
N1 Ag1 N2 C10 . . 60.2(3)
N1 Ag1 N2 C10 2_656 . -0.4(2)
C5 N1 N3 C3 . . -0.5(4)
Ag1 N1 N3 C3 . . -163.1(3)
C5 N1 N3 C2 . . 179.3(3)
Ag1 N1 N3 C2 . . 16.7(5)
C3 N3 C2 C1 . . 77.9(5)
N1 N3 C2 C1 . . -101.9(4)
O1 C1 C2 N3 . . -69.5(5)
O1 C1 C2 N3 2_656 . -155.9(4)
C2 C1 C2 N3 2_656 . 65.9(2)
N1 N3 C3 C4 . . 0.5(4)
C2 N3 C3 C4 . . -179.3(3)
N3 C3 C4 C5 . . -0.2(4)
N3 N1 C5 C4 . . 0.3(4)
Ag1 N1 C5 C4 . . 168.6(2)
N3 N1 C5 C10 . 2_656 -179.4(3)
Ag1 N1 C5 C10 . 2_656 -11.1(4)
C3 C4 C5 N1 . . -0.1(4)
C3 C4 C5 C10 . 2_656 179.6(3)
C10 N2 C6 C7 . . -1.5(6)
Ag1 N2 C6 C7 . . -176.8(3)
N2 C6 C7 C8 . . 1.5(6)
C6 C7 C8 C9 . . -0.2(6)
C7 C8 C9 C10 . . -1.0(6)
C6 N2 C10 C9 . . 0.1(5)
Ag1 N2 C10 C9 . . 175.8(3)
C6 N2 C10 C5 . 2_656 179.4(3)
Ag1 N2 C10 C5 . 2_656 -5.0(4)
C8 C9 C10 N2 . . 1.1(5)
C8 C9 C10 C5 . 2_656 -178.1(3)
C2 C1 O1 O1 2_656 2_656 115.6(4)
C2 C1 O1 O1 . 2_656 -108.5(4)
